data_7129033
loop_
_publ_author_name
'Frenette, Brandon L.'
'Oma\~na, Alvaro A'
'Ferguson, Michael J.'
'Zhou, Yuqiao'
'Rivard, Eric'

_publ_section_title
;
 Access to adducts of parent iminoborane isomers, HBNH and
 NBH<sub>2</sub>, using frustrated Lewis pair chelation.
;
_journal_issue 83
_journal_name_full 'Chemical communications (Cambridge, England)'
_journal_page_first 10895
_journal_page_last 10898
_journal_paper_doi 10.1039/d1cc04923b
_journal_volume 57
_journal_year 2021
_chemical_formula_moiety 'C24 H44 B2 N P'
_chemical_formula_sum 'C24 H44 B2 N P'
_chemical_formula_weight 399.19
_chemical_name_common PB(H2BNH2)
_chemical_properties_physical Air-sensitive,Moisture-sensitive
_space_group_crystal_system monoclinic
_space_group_IT_number 14
_space_group_name_Hall '-P 2ybc'
_space_group_name_H-M_alt 'P 1 21/c 1'
_atom_sites_solution_hydrogens mixed
_atom_sites_solution_primary dual
_atom_sites_solution_secondary difmap
_audit_creation_method SHELXL-2017/1
_audit_update_record
;
2021-09-18 deposited with the CCDC.	2021-09-22 downloaded from the CCDC.
;
_cell_angle_alpha 90
_cell_angle_beta 102.217(2)
_cell_angle_gamma 90
_cell_formula_units_Z 8
_cell_length_a 19.7455(6)
_cell_length_b 10.9680(3)
_cell_length_c 23.1511(7)
_cell_measurement_reflns_used 8759
_cell_measurement_temperature 173(2)
_cell_measurement_theta_max 73.82
_cell_measurement_theta_min 2.29
_cell_volume 4900.3(3)
_computing_cell_refinement 'Bruker SAINT'
_computing_data_collection 'Bruker APEX2'
_computing_data_reduction 'Bruker SAINT'
_computing_molecular_graphics 'Bruker SHELXTL'
_computing_publication_material 'Bruker SHELXTL'
_computing_structure_refinement 'SHELXL-2017/1 (Sheldrick, 2017)'
_computing_structure_solution 'SHELXT (version 2014/5)'
_diffrn_ambient_temperature 173(2)
_diffrn_measured_fraction_theta_full 1.000
_diffrn_measured_fraction_theta_max 0.996
_diffrn_measurement_device_type 'Bruker APEX-II CCD'
_diffrn_measurement_method '\f and \w scans'
_diffrn_radiation_type CuK\a
_diffrn_radiation_wavelength 1.54178
_diffrn_reflns_av_R_equivalents 0.1008
_diffrn_reflns_av_unetI/netI 0.0661
_diffrn_reflns_Laue_measured_fraction_full 1.000
_diffrn_reflns_Laue_measured_fraction_max 0.996
_diffrn_reflns_limit_h_max 24
_diffrn_reflns_limit_h_min -24
_diffrn_reflns_limit_k_max 13
_diffrn_reflns_limit_k_min -13
_diffrn_reflns_limit_l_max 28
_diffrn_reflns_limit_l_min -28
_diffrn_reflns_number 112848
_diffrn_reflns_point_group_measured_fraction_full 1.000
_diffrn_reflns_point_group_measured_fraction_max 0.996
_diffrn_reflns_theta_full 67.679
_diffrn_reflns_theta_max 74.212
_diffrn_reflns_theta_min 2.289
_exptl_absorpt_coefficient_mu 1.032
_exptl_absorpt_correction_T_max 0.9920
_exptl_absorpt_correction_T_min 0.8018
_exptl_absorpt_correction_type numerical
_exptl_absorpt_process_details 'SADABS (version 2016/2)'
_exptl_crystal_colour colourless
_exptl_crystal_density_diffrn 1.082
_exptl_crystal_description block
_exptl_crystal_F_000 1760
_exptl_crystal_recrystallization_method 'Re-crystallisation from solvent: hexanes at -40C'
_exptl_crystal_size_max 0.288
_exptl_crystal_size_mid 0.177
_exptl_crystal_size_min 0.096
_refine_diff_density_max 0.390
_refine_diff_density_min -0.330
_refine_diff_density_rms 0.044
_refine_ls_extinction_method none
_refine_ls_goodness_of_fit_ref 1.027
_refine_ls_hydrogen_treatment mixed
_refine_ls_matrix_type full
_refine_ls_number_parameters 545
_refine_ls_number_reflns 9929
_refine_ls_number_restraints 0
_refine_ls_restrained_S_all 1.027
_refine_ls_R_factor_all 0.0593
_refine_ls_R_factor_gt 0.0432
_refine_ls_shift/su_max 0.001
_refine_ls_shift/su_mean 0.000
_refine_ls_structure_factor_coef Fsqd
_refine_ls_weighting_details 'w=1/[\s^2^(Fo^2^)+(0.0307P)^2^+1.5907P] where P=(Fo^2^+2Fc^2^)/3'
_refine_ls_weighting_scheme calc
_refine_ls_wR_factor_gt 0.1068
_refine_ls_wR_factor_ref 0.1175
_reflns_Friedel_coverage 0.000
_reflns_number_gt 7806
_reflns_number_total 9929
_reflns_threshold_expression 'I > 2\s(I)'
_cod_data_source_file d1cc04923b2.cif
_cod_data_source_block PB(H2BNH2)
_cod_depositor_comments 'Adding full bibliography for 7129027--7129035.cif.'
_cod_original_sg_symbol_H-M 'P 21/c'
_cod_database_code 7129033
_shelx_shelxl_version_number 2017/1
_shelx_space_group_comment
; 
The symmetry employed for this shelxl refinement is uniquely defined 
by the following loop, which should always be used as a source of 
symmetry information in preference to the above space-group names. 
They are only intended as comments. 
;
_shelx_estimated_absorpt_t_min 0.755
_shelx_estimated_absorpt_t_max 0.907

loop_
_space_group_symop_operation_xyz
'x, y, z'
'-x, y+1/2, -z+1/2'
'-x, -y, -z'
'x, -y-1/2, z-1/2'

loop_
_atom_site_label
_atom_site_type_symbol
_atom_site_fract_x
_atom_site_fract_y
_atom_site_fract_z
_atom_site_U_iso_or_equiv
_atom_site_adp_type
_atom_site_occupancy
_atom_site_site_symmetry_order
_atom_site_calc_flag
_atom_site_refinement_flags_posn
_atom_site_refinement_flags_adp
_atom_site_refinement_flags_occupancy
_atom_site_disorder_assembly
_atom_site_disorder_group
P1A P 0.12777(2) 0.39101(3) 0.76168(2) 0.02643(10) Uani 1 1 d . . . . .
N1A N 0.18823(7) 0.53916(12) 0.68413(6) 0.0281(3) Uani 1 1 d . . . . .
H1NA H 0.2256(11) 0.5510(18) 0.6650(9) 0.043(5) Uiso 1 1 d . . . . .
H2NA H 0.1838(11) 0.612(2) 0.7016(9) 0.045(6) Uiso 1 1 d . . . . .
C1A C 0.04895(8) 0.42831(14) 0.70963(7) 0.0269(3) Uani 1 1 d . . . . .
C2A C 0.05163(8) 0.49307(13) 0.65730(6) 0.0255(3) Uani 1 1 d . . . . .
C3A C -0.01361(8) 0.51935(15) 0.62142(7) 0.0313(3) Uani 1 1 d . . . . .
H3A H -0.015060 0.566148 0.586651 0.038 Uiso 1 1 calc R U . . .
C4A C -0.07581(9) 0.48104(16) 0.63381(7) 0.0345(4) Uani 1 1 d . . . . .
H4A H -0.118166 0.500262 0.607342 0.041 Uiso 1 1 calc R U . . .
C5A C -0.07658(9) 0.41464(15) 0.68473(8) 0.0345(4) Uani 1 1 d . . . . .
H5A H -0.119039 0.387483 0.693359 0.041 Uiso 1 1 calc R U . . .
C6A C -0.01414(9) 0.38899(15) 0.72256(7) 0.0320(3) Uani 1 1 d . . . . .
H6A H -0.013740 0.344240 0.757760 0.038 Uiso 1 1 calc R U . . .
C11A C 0.11285(8) 0.64897(14) 0.59193(7) 0.0288(3) Uani 1 1 d . . . . .
H11A H 0.070200 0.639265 0.560138 0.035 Uiso 1 1 calc R U . . .
C12A C 0.10003(10) 0.76148(15) 0.62817(8) 0.0373(4) Uani 1 1 d . . . . .
H12A H 0.058445 0.746507 0.644686 0.045 Uiso 1 1 calc R U . . .
H12B H 0.139985 0.771673 0.661764 0.045 Uiso 1 1 calc R U . . .
C13A C 0.08959(10) 0.88039(15) 0.59229(9) 0.0422(4) Uani 1 1 d . . . . .
H13A H 0.045930 0.875254 0.562088 0.051 Uiso 1 1 calc R U . . .
H13B H 0.085406 0.949311 0.618926 0.051 Uiso 1 1 calc R U . . .
C14A C 0.14922(12) 0.90426(17) 0.56217(11) 0.0555(6) Uani 1 1 d . . . . .
H14A H 0.192051 0.918880 0.592392 0.067 Uiso 1 1 calc R U . . .
H14B H 0.139418 0.978274 0.537332 0.067 Uiso 1 1 calc R U . . .
C15A C 0.15996(13) 0.79664(18) 0.52400(11) 0.0571(6) Uani 1 1 d . . . . .
H15A H 0.200487 0.812462 0.506184 0.069 Uiso 1 1 calc R U . . .
H15B H 0.118750 0.787084 0.491500 0.069 Uiso 1 1 calc R U . . .
C16A C 0.17187(11) 0.67831(16) 0.56019(9) 0.0444(4) Uani 1 1 d . . . . .
H16A H 0.215799 0.685313 0.589952 0.053 Uiso 1 1 calc R U . . .
H16B H 0.176846 0.609858 0.533522 0.053 Uiso 1 1 calc R U . . .
C21A C 0.13469(8) 0.39534(13) 0.59468(6) 0.0251(3) Uani 1 1 d . . . . .
H21A H 0.126337 0.325806 0.620234 0.030 Uiso 1 1 calc R U . . .
C22A C 0.08264(9) 0.37899(15) 0.53568(7) 0.0320(3) Uani 1 1 d . . . . .
H22A H 0.035009 0.386003 0.542619 0.038 Uiso 1 1 calc R U . . .
H22B H 0.089335 0.445315 0.508428 0.038 Uiso 1 1 calc R U . . .
C23A C 0.09027(9) 0.25627(16) 0.50648(8) 0.0363(4) Uani 1 1 d . . . . .
H23A H 0.078762 0.189800 0.531695 0.044 Uiso 1 1 calc R U . . .
H23B H 0.057182 0.252164 0.467885 0.044 Uiso 1 1 calc R U . . .
C24A C 0.16365(9) 0.23800(15) 0.49709(7) 0.0360(4) Uani 1 1 d . . . . .
H24A H 0.167944 0.155389 0.481003 0.043 Uiso 1 1 calc R U . . .
H24B H 0.173214 0.298183 0.467957 0.043 Uiso 1 1 calc R U . . .
C25A C 0.21623(9) 0.25306(15) 0.55482(8) 0.0347(4) Uani 1 1 d . . . . .
H25A H 0.263583 0.246433 0.547222 0.042 Uiso 1 1 calc R U . . .
H25B H 0.210084 0.186741 0.582262 0.042 Uiso 1 1 calc R U . . .
C26A C 0.20819(8) 0.37624(15) 0.58361(7) 0.0305(3) Uani 1 1 d . . . . .
H26A H 0.218731 0.442255 0.557700 0.037 Uiso 1 1 calc R U . . .
H26B H 0.242131 0.381611 0.621695 0.037 Uiso 1 1 calc R U . . .
C31A C 0.12787(9) 0.22720(14) 0.77726(7) 0.0333(3) Uani 1 1 d . . . . .
H31A H 0.088200 0.208817 0.796481 0.040 Uiso 1 1 calc R U . . .
C32A C 0.11825(11) 0.15408(15) 0.71970(8) 0.0423(4) Uani 1 1 d . . . . .
H32A H 0.074149 0.176616 0.693670 0.063 Uiso 1 1 calc R U . . .
H32B H 0.118043 0.066762 0.728628 0.063 Uiso 1 1 calc R U . . .
H32C H 0.156401 0.172112 0.699985 0.063 Uiso 1 1 calc R U . . .
C33A C 0.19542(10) 0.19309(17) 0.82033(8) 0.0423(4) Uani 1 1 d . . . . .
H33A H 0.196844 0.232727 0.858509 0.063 Uiso 1 1 calc R U . . .
H33B H 0.235013 0.220297 0.804313 0.063 Uiso 1 1 calc R U . . .
H33C H 0.197591 0.104444 0.825714 0.063 Uiso 1 1 calc R U . . .
C34A C 0.12849(9) 0.47128(16) 0.83151(7) 0.0338(4) Uani 1 1 d . . . . .
H34A H 0.174202 0.453525 0.858274 0.041 Uiso 1 1 calc R U . . .
C35A C 0.12588(11) 0.60889(17) 0.82046(8) 0.0446(4) Uani 1 1 d . . . . .
H35A H 0.162853 0.632050 0.800277 0.067 Uiso 1 1 calc R U . . .
H35B H 0.132265 0.652006 0.858308 0.067 Uiso 1 1 calc R U . . .
H35C H 0.080849 0.630751 0.795736 0.067 Uiso 1 1 calc R U . . .
C36A C 0.07274(11) 0.4336(2) 0.86450(8) 0.0499(5) Uani 1 1 d . . . . .
H36A H 0.073763 0.344953 0.869781 0.075 Uiso 1 1 calc R U . . .
H36B H 0.027172 0.458281 0.841691 0.075 Uiso 1 1 calc R U . . .
H36C H 0.081422 0.473468 0.903266 0.075 Uiso 1 1 calc R U . . .
B1A B 0.20936(9) 0.43749(17) 0.73254(8) 0.0293(4) Uani 1 1 d . . . . .
H1BA H 0.2510(10) 0.4710(19) 0.7734(9) 0.046(6) Uiso 1 1 d . . . . .
H2BA H 0.2311(10) 0.3537(18) 0.7154(8) 0.040(5) Uiso 1 1 d . . . . .
B2A B 0.12097(9) 0.52071(15) 0.63032(7) 0.0251(3) Uani 1 1 d . . . . .
P1B P 0.37394(2) 0.64349(3) 0.24971(2) 0.02672(10) Uani 1 1 d . . . . .
N1B N 0.31486(7) 0.79505(12) 0.32697(6) 0.0281(3) Uani 1 1 d . . . . .
H1NB H 0.2792(11) 0.8060(19) 0.3446(9) 0.046(6) Uiso 1 1 d . . . . .
H2NB H 0.3203(11) 0.864(2) 0.3091(10) 0.049(6) Uiso 1 1 d . . . . .
C1B C 0.45331(8) 0.68405(13) 0.30026(7) 0.0264(3) Uani 1 1 d . . . . .
C2B C 0.45149(8) 0.75103(13) 0.35235(6) 0.0249(3) Uani 1 1 d . . . . .
C3B C 0.51729(8) 0.78211(15) 0.38602(7) 0.0303(3) Uani 1 1 d . . . . .
H3B H 0.519437 0.829239 0.420794 0.036 Uiso 1 1 calc R U . . .
C4B C 0.57905(9) 0.74791(16) 0.37136(8) 0.0348(4) Uani 1 1 d . . . . .
H4B H 0.621854 0.771711 0.395925 0.042 Uiso 1 1 calc R U . . .
C5B C 0.57879(9) 0.67913(16) 0.32106(8) 0.0358(4) Uani 1 1 d . . . . .
H5B H 0.621005 0.654176 0.311186 0.043 Uiso 1 1 calc R U . . .
C6B C 0.51589(9) 0.64779(15) 0.28570(7) 0.0332(3) Uani 1 1 d . . . . .
H6B H 0.514835 0.601006 0.250981 0.040 Uiso 1 1 calc R U . . .
C11B C 0.37010(8) 0.65852(13) 0.41890(6) 0.0259(3) Uani 1 1 d . . . . .
H11B H 0.381630 0.586747 0.396132 0.031 Uiso 1 1 calc R U . . .
C12B C 0.29622(8) 0.63446(15) 0.42863(7) 0.0311(3) Uani 1 1 d . . . . .
H12C H 0.282886 0.700949 0.452928 0.037 Uiso 1 1 calc R U . . .
H12D H 0.263159 0.634719 0.389968 0.037 Uiso 1 1 calc R U . . .
C13B C 0.29140(9) 0.51250(16) 0.45940(8) 0.0358(4) Uani 1 1 d . . . . .
H13C H 0.243606 0.500585 0.465247 0.043 Uiso 1 1 calc R U . . .
H13D H 0.302074 0.445334 0.434176 0.043 Uiso 1 1 calc R U . . .
C14B C 0.34201(9) 0.50895(18) 0.51899(8) 0.0394(4) Uani 1 1 d . . . . .
H14C H 0.339804 0.427977 0.537395 0.047 Uiso 1 1 calc R U . . .
H14D H 0.328559 0.571127 0.545460 0.047 Uiso 1 1 calc R U . . .
C15B C 0.41585(9) 0.53327(17) 0.51207(8) 0.0388(4) Uani 1 1 d . . . . .
H15C H 0.431471 0.465124 0.490052 0.047 Uiso 1 1 calc R U . . .
H15D H 0.446995 0.537180 0.551620 0.047 Uiso 1 1 calc R U . . .
C16B C 0.42074(8) 0.65282(15) 0.47915(7) 0.0301(3) Uani 1 1 d . . . . .
H16C H 0.468620 0.662590 0.473151 0.036 Uiso 1 1 calc R U . . .
H16D H 0.411061 0.721652 0.503863 0.036 Uiso 1 1 calc R U . . .
C21B C 0.39161(8) 0.90937(14) 0.41706(7) 0.0293(3) Uani 1 1 d . . . . .
H21B H 0.433439 0.898882 0.449609 0.035 Uiso 1 1 calc R U . . .
C22B C 0.40673(10) 1.02106(15) 0.38160(8) 0.0393(4) Uani 1 1 d . . . . .
H22C H 0.447005 1.003036 0.363802 0.047 Uiso 1 1 calc R U . . .
H22D H 0.366305 1.036517 0.349011 0.047 Uiso 1 1 calc R U . . .
C23B C 0.42201(11) 1.13619(16) 0.41979(9) 0.0474(5) Uani 1 1 d . . . . .
H23C H 0.465507 1.124462 0.449620 0.057 Uiso 1 1 calc R U . . .
H23D H 0.428699 1.206056 0.394502 0.057 Uiso 1 1 calc R U . . .
C24B C 0.36316(12) 1.16493(17) 0.45108(10) 0.0552(6) Uani 1 1 d . . . . .
H24C H 0.376539 1.234915 0.478087 0.066 Uiso 1 1 calc R U . . .
H24D H 0.321321 1.188352 0.421410 0.066 Uiso 1 1 calc R U . . .
C25B C 0.34656(11) 1.05618(17) 0.48605(10) 0.0495(5) Uani 1 1 d . . . . .
H25C H 0.305581 1.075192 0.502751 0.059 Uiso 1 1 calc R U . . .
H25D H 0.386116 1.040359 0.519364 0.059 Uiso 1 1 calc R U . . .
C26B C 0.33188(10) 0.94161(16) 0.44762(9) 0.0407(4) Uani 1 1 d . . . . .
H26C H 0.289068 0.954379 0.417120 0.049 Uiso 1 1 calc R U . . .
H26D H 0.323751 0.872138 0.472595 0.049 Uiso 1 1 calc R U . . .
C31B C 0.37462(9) 0.47926(14) 0.23575(7) 0.0324(3) Uani 1 1 d . . . . .
H31B H 0.413769 0.460766 0.215913 0.039 Uiso 1 1 calc R U . . .
C32B C 0.38593(11) 0.40760(15) 0.29388(8) 0.0426(4) Uani 1 1 d . . . . .
H32D H 0.430150 0.431757 0.319251 0.064 Uiso 1 1 calc R U . . .
H32E H 0.386772 0.320100 0.285486 0.064 Uiso 1 1 calc R U . . .
H32F H 0.348115 0.425145 0.314052 0.064 Uiso 1 1 calc R U . . .
C33B C 0.30661(10) 0.44244(17) 0.19397(9) 0.0452(4) Uani 1 1 d . . . . .
H33D H 0.304372 0.479468 0.155092 0.068 Uiso 1 1 calc R U . . .
H33E H 0.267351 0.470840 0.210130 0.068 Uiso 1 1 calc R U . . .
H33F H 0.304636 0.353481 0.190007 0.068 Uiso 1 1 calc R U . . .
C34B C 0.37117(10) 0.72111(17) 0.17897(7) 0.0395(4) Uani 1 1 d . . . . .
H34B H 0.323363 0.708860 0.154722 0.047 Uiso 1 1 calc R U . . .
C35B C 0.37990(12) 0.85841(17) 0.18988(8) 0.0486(5) Uani 1 1 d . . . . .
H35D H 0.346923 0.886285 0.213287 0.073 Uiso 1 1 calc R U . . .
H35E H 0.371121 0.901433 0.151927 0.073 Uiso 1 1 calc R U . . .
H35F H 0.427256 0.875423 0.211424 0.073 Uiso 1 1 calc R U . . .
C36B C 0.42095(14) 0.6750(2) 0.14195(9) 0.0636(6) Uani 1 1 d . . . . .
H36D H 0.416440 0.586352 0.137538 0.095 Uiso 1 1 calc R U . . .
H36E H 0.468565 0.695544 0.161587 0.095 Uiso 1 1 calc R U . . .
H36F H 0.409920 0.713480 0.102874 0.095 Uiso 1 1 calc R U . . .
B1B B 0.29303(10) 0.69173(17) 0.27947(8) 0.0298(4) Uani 1 1 d . . . . .
H1BB H 0.2727(10) 0.6072(17) 0.2993(8) 0.037(5) Uiso 1 1 d . . . . .
H2BB H 0.2520(10) 0.7235(18) 0.2401(8) 0.041(5) Uiso 1 1 d . . . . .
B2B B 0.38282(9) 0.77981(15) 0.38014(7) 0.0250(3) Uani 1 1 d . . . . .

loop_
_atom_site_aniso_label
_atom_site_aniso_U_11
_atom_site_aniso_U_22
_atom_site_aniso_U_33
_atom_site_aniso_U_23
_atom_site_aniso_U_13
_atom_site_aniso_U_12
P1A 0.0268(2) 0.02606(19) 0.02465(18) 0.00307(14) 0.00131(15) -0.00033(15)
N1A 0.0281(7) 0.0272(6) 0.0274(6) -0.0012(5) 0.0025(5) -0.0043(5)
C1A 0.0264(7) 0.0263(7) 0.0271(7) -0.0005(6) 0.0034(6) -0.0011(6)
C2A 0.0259(7) 0.0244(7) 0.0249(7) -0.0018(6) 0.0028(6) 0.0001(6)
C3A 0.0283(8) 0.0343(8) 0.0290(7) 0.0021(6) 0.0008(6) 0.0028(6)
C4A 0.0255(8) 0.0383(9) 0.0368(8) -0.0016(7) 0.0000(7) 0.0027(7)
C5A 0.0264(8) 0.0344(8) 0.0421(9) -0.0023(7) 0.0062(7) -0.0028(7)
C6A 0.0313(8) 0.0309(8) 0.0335(8) 0.0034(6) 0.0065(7) -0.0027(6)
C11A 0.0313(8) 0.0240(7) 0.0310(7) 0.0002(6) 0.0064(6) -0.0002(6)
C12A 0.0440(10) 0.0281(8) 0.0388(9) -0.0031(7) 0.0068(8) 0.0021(7)
C13A 0.0472(11) 0.0246(8) 0.0544(11) -0.0002(8) 0.0099(9) 0.0026(7)
C14A 0.0558(13) 0.0278(9) 0.0858(16) 0.0098(10) 0.0218(12) -0.0027(9)
C15A 0.0728(15) 0.0344(10) 0.0757(15) 0.0173(10) 0.0420(13) 0.0061(10)
C16A 0.0511(11) 0.0302(8) 0.0587(11) 0.0098(8) 0.0273(10) 0.0044(8)
C21A 0.0257(7) 0.0242(7) 0.0245(7) 0.0008(6) 0.0033(6) -0.0005(6)
C22A 0.0317(8) 0.0303(8) 0.0298(8) -0.0049(6) -0.0029(6) 0.0029(6)
C23A 0.0354(9) 0.0328(8) 0.0369(8) -0.0074(7) -0.0010(7) 0.0006(7)
C24A 0.0419(10) 0.0306(8) 0.0345(8) -0.0055(7) 0.0058(7) 0.0019(7)
C25A 0.0313(8) 0.0319(8) 0.0397(9) -0.0045(7) 0.0046(7) 0.0045(7)
C26A 0.0279(8) 0.0320(8) 0.0310(7) -0.0040(6) 0.0048(6) -0.0008(6)
C31A 0.0350(9) 0.0270(8) 0.0365(8) 0.0072(7) 0.0040(7) -0.0009(7)
C32A 0.0509(11) 0.0265(8) 0.0469(10) 0.0004(7) 0.0046(9) -0.0010(8)
C33A 0.0408(10) 0.0359(9) 0.0468(10) 0.0131(8) 0.0019(8) 0.0053(8)
C34A 0.0369(9) 0.0375(9) 0.0252(7) 0.0004(6) 0.0024(7) 0.0016(7)
C35A 0.0562(12) 0.0363(9) 0.0408(9) -0.0085(8) 0.0090(9) 0.0010(8)
C36A 0.0579(12) 0.0631(13) 0.0318(9) 0.0017(9) 0.0163(9) -0.0026(10)
B1A 0.0265(9) 0.0306(9) 0.0286(8) 0.0017(7) 0.0007(7) -0.0016(7)
B2A 0.0242(8) 0.0258(8) 0.0238(7) 0.0006(6) 0.0015(6) 0.0000(6)
P1B 0.0317(2) 0.02375(18) 0.02292(18) -0.00148(14) 0.00171(15) -0.00001(15)
N1B 0.0293(7) 0.0249(6) 0.0274(6) -0.0012(5) -0.0001(5) 0.0036(5)
C1B 0.0289(8) 0.0228(7) 0.0267(7) 0.0019(6) 0.0044(6) 0.0007(6)
C2B 0.0275(7) 0.0218(7) 0.0237(7) 0.0026(5) 0.0015(6) -0.0011(6)
C3B 0.0288(8) 0.0323(8) 0.0281(7) -0.0004(6) 0.0023(6) -0.0029(6)
C4B 0.0269(8) 0.0369(9) 0.0384(9) 0.0069(7) 0.0016(7) -0.0017(7)
C5B 0.0294(8) 0.0344(8) 0.0450(9) 0.0043(7) 0.0109(7) 0.0021(7)
C6B 0.0349(9) 0.0306(8) 0.0352(8) -0.0020(7) 0.0096(7) 0.0008(7)
C11B 0.0262(7) 0.0256(7) 0.0253(7) -0.0016(6) 0.0039(6) 0.0012(6)
C12B 0.0273(8) 0.0352(8) 0.0297(7) 0.0013(6) 0.0036(6) -0.0004(6)
C13B 0.0322(9) 0.0385(9) 0.0376(9) 0.0011(7) 0.0091(7) -0.0050(7)
C14B 0.0355(9) 0.0449(10) 0.0384(9) 0.0126(8) 0.0094(7) -0.0009(8)
C15B 0.0299(9) 0.0445(10) 0.0415(9) 0.0156(8) 0.0065(7) 0.0044(7)
C16B 0.0262(8) 0.0333(8) 0.0294(7) 0.0047(6) 0.0026(6) 0.0015(6)
C21B 0.0310(8) 0.0240(7) 0.0301(7) -0.0041(6) 0.0003(6) 0.0014(6)
C22B 0.0512(11) 0.0263(8) 0.0357(8) -0.0001(7) -0.0013(8) -0.0020(7)
C23B 0.0624(13) 0.0252(8) 0.0489(10) -0.0011(8) -0.0007(9) -0.0031(8)
C24B 0.0655(14) 0.0303(9) 0.0637(13) -0.0132(9) 0.0001(11) 0.0099(9)
C25B 0.0540(12) 0.0367(10) 0.0587(12) -0.0208(9) 0.0135(10) 0.0028(9)
C26B 0.0386(10) 0.0333(9) 0.0499(10) -0.0143(8) 0.0086(8) 0.0032(7)
C31B 0.0359(9) 0.0247(7) 0.0358(8) -0.0066(6) 0.0053(7) 0.0003(6)
C32B 0.0566(12) 0.0240(8) 0.0454(10) 0.0005(7) 0.0065(9) 0.0009(8)
C33B 0.0440(11) 0.0356(9) 0.0513(11) -0.0142(8) -0.0002(9) -0.0043(8)
C34B 0.0510(11) 0.0398(9) 0.0264(8) 0.0024(7) 0.0053(7) -0.0004(8)
C35B 0.0669(13) 0.0360(9) 0.0395(9) 0.0128(8) 0.0032(9) -0.0034(9)
C36B 0.0857(18) 0.0732(15) 0.0386(10) 0.0089(10) 0.0285(11) 0.0142(13)
B1B 0.0288(9) 0.0299(9) 0.0276(8) -0.0037(7) -0.0012(7) 0.0014(7)
B2B 0.0251(8) 0.0238(8) 0.0237(7) -0.0017(6) 0.0000(6) 0.0008(6)

loop_
_atom_type_symbol
_atom_type_description
_atom_type_scat_dispersion_real
_atom_type_scat_dispersion_imag
_atom_type_scat_source
C C 0.0181 0.0091 'International Tables Vol C Tables 4.2.6.8 and 6.1.1.4'
H H 0.0000 0.0000 'International Tables Vol C Tables 4.2.6.8 and 6.1.1.4'
B B 0.0090 0.0039 'International Tables Vol C Tables 4.2.6.8 and 6.1.1.4'
N N 0.0311 0.0180 'International Tables Vol C Tables 4.2.6.8 and 6.1.1.4'
P P 0.2955 0.4335 'International Tables Vol C Tables 4.2.6.8 and 6.1.1.4'

loop_
_geom_angle_atom_site_label_1
_geom_angle_atom_site_label_2
_geom_angle_atom_site_label_3
_geom_angle
_geom_angle_site_symmetry_1
_geom_angle_site_symmetry_3
_geom_angle_publ_flag
C1A P1A C31A 108.60(7) . . ?
C1A P1A C34A 108.91(7) . . ?
C31A P1A C34A 107.28(8) . . ?
C1A P1A B1A 111.76(7) . . ?
C31A P1A B1A 111.06(8) . . ?
C34A P1A B1A 109.10(8) . . ?
B1A N1A B2A 120.45(12) . . ?
C6A C1A C2A 122.03(14) . . ?
C6A C1A P1A 117.76(12) . . ?
C2A C1A P1A 120.19(12) . . ?
C3A C2A C1A 114.39(14) . . ?
C3A C2A B2A 117.95(13) . . ?
C1A C2A B2A 126.95(13) . . ?
C4A C3A C2A 123.86(15) . . ?
C3A C4A C5A 120.31(15) . . ?
C6A C5A C4A 118.44(15) . . ?
C5A C6A C1A 120.90(15) . . ?
C16A C11A C12A 108.71(14) . . ?
C16A C11A B2A 115.97(13) . . ?
C12A C11A B2A 113.36(13) . . ?
C13A C12A C11A 113.80(14) . . ?
C14A C13A C12A 111.57(16) . . ?
C13A C14A C15A 110.64(16) . . ?
C14A C15A C16A 111.35(18) . . ?
C15A C16A C11A 113.18(15) . . ?
C22A C21A C26A 108.22(12) . . ?
C22A C21A B2A 113.02(12) . . ?
C26A C21A B2A 117.08(12) . . ?
C23A C22A C21A 112.72(13) . . ?
C24A C23A C22A 111.40(14) . . ?
C25A C24A C23A 110.73(14) . . ?
C24A C25A C26A 111.41(13) . . ?
C25A C26A C21A 112.39(13) . . ?
C32A C31A C33A 111.64(15) . . ?
C32A C31A P1A 110.32(11) . . ?
C33A C31A P1A 109.38(12) . . ?
C36A C34A C35A 110.41(16) . . ?
C36A C34A P1A 116.06(13) . . ?
C35A C34A P1A 109.38(11) . . ?
N1A B1A P1A 108.61(11) . . ?
N1A B2A C2A 109.94(12) . . ?
N1A B2A C11A 106.01(12) . . ?
C2A B2A C11A 111.48(12) . . ?
N1A B2A C21A 106.93(12) . . ?
C2A B2A C21A 105.83(12) . . ?
C11A B2A C21A 116.51(12) . . ?
C1B P1B C31B 108.65(7) . . ?
C1B P1B C34B 108.81(8) . . ?
C31B P1B C34B 107.38(8) . . ?
C1B P1B B1B 111.71(7) . . ?
C31B P1B B1B 111.59(8) . . ?
C34B P1B B1B 108.57(8) . . ?
B1B N1B B2B 120.98(12) . . ?
C6B C1B C2B 122.14(14) . . ?
C6B C1B P1B 117.54(12) . . ?
C2B C1B P1B 120.32(12) . . ?
C3B C2B C1B 114.18(14) . . ?
C3B C2B B2B 118.42(13) . . ?
C1B C2B B2B 126.95(13) . . ?
C4B C3B C2B 123.76(15) . . ?
C3B C4B C5B 120.42(16) . . ?
C6B C5B C4B 118.49(16) . . ?
C5B C6B C1B 120.95(15) . . ?
C16B C11B C12B 108.29(12) . . ?
C16B C11B B2B 112.41(12) . . ?
C12B C11B B2B 118.23(12) . . ?
C13B C12B C11B 111.79(13) . . ?
C14B C13B C12B 110.54(14) . . ?
C13B C14B C15B 111.06(14) . . ?
C14B C15B C16B 111.41(14) . . ?
C15B C16B C11B 112.93(13) . . ?
C22B C21B C26B 108.44(14) . . ?
C22B C21B B2B 114.88(13) . . ?
C26B C21B B2B 115.44(13) . . ?
C23B C22B C21B 112.61(15) . . ?
C24B C23B C22B 111.51(17) . . ?
C25B C24B C23B 111.30(16) . . ?
C24B C25B C26B 111.78(17) . . ?
C25B C26B C21B 112.72(15) . . ?
C32B C31B C33B 111.35(15) . . ?
C32B C31B P1B 110.76(11) . . ?
C33B C31B P1B 109.41(12) . . ?
C36B C34B C35B 110.88(18) . . ?
C36B C34B P1B 116.59(14) . . ?
C35B C34B P1B 109.14(12) . . ?
N1B B1B P1B 108.64(11) . . ?
N1B B2B C21B 106.46(12) . . ?
N1B B2B C2B 109.83(12) . . ?
C21B B2B C2B 111.24(12) . . ?
N1B B2B C11B 107.32(12) . . ?
C21B B2B C11B 115.06(12) . . ?
C2B B2B C11B 106.83(12) . . ?

loop_
_geom_bond_atom_site_label_1
_geom_bond_atom_site_label_2
_geom_bond_distance
_geom_bond_site_symmetry_2
_geom_bond_publ_flag
P1A C1A 1.8022(16) . ?
P1A C31A 1.8324(16) . ?
P1A C34A 1.8383(16) . ?
P1A B1A 1.9418(19) . ?
N1A B1A 1.573(2) . ?
N1A B2A 1.630(2) . ?
C1A C6A 1.409(2) . ?
C1A C2A 1.415(2) . ?
C2A C3A 1.407(2) . ?
C2A B2A 1.649(2) . ?
C3A C4A 1.384(2) . ?
C4A C5A 1.389(2) . ?
C5A C6A 1.382(2) . ?
C11A C16A 1.538(2) . ?
C11A C12A 1.543(2) . ?
C11A B2A 1.654(2) . ?
C12A C13A 1.537(2) . ?
C13A C14A 1.513(3) . ?
C14A C15A 1.516(3) . ?
C15A C16A 1.536(2) . ?
C21A C22A 1.536(2) . ?
C21A C26A 1.541(2) . ?
C21A B2A 1.655(2) . ?
C22A C23A 1.528(2) . ?
C23A C24A 1.523(2) . ?
C24A C25A 1.518(2) . ?
C25A C26A 1.529(2) . ?
C31A C32A 1.532(2) . ?
C31A C33A 1.533(2) . ?
C34A C36A 1.524(2) . ?
C34A C35A 1.530(2) . ?
P1B C1B 1.8019(16) . ?
P1B C31B 1.8306(16) . ?
P1B C34B 1.8363(17) . ?
P1B B1B 1.9425(19) . ?
N1B B1B 1.574(2) . ?
N1B B2B 1.626(2) . ?
C1B C6B 1.405(2) . ?
C1B C2B 1.419(2) . ?
C2B C3B 1.408(2) . ?
C2B B2B 1.650(2) . ?
C3B C4B 1.385(2) . ?
C4B C5B 1.387(2) . ?
C5B C6B 1.379(2) . ?
C11B C16B 1.536(2) . ?
C11B C12B 1.545(2) . ?
C11B B2B 1.653(2) . ?
C12B C13B 1.528(2) . ?
C13B C14B 1.523(2) . ?
C14B C15B 1.524(2) . ?
C15B C16B 1.530(2) . ?
C21B C22B 1.539(2) . ?
C21B C26B 1.539(2) . ?
C21B B2B 1.648(2) . ?
C22B C23B 1.534(2) . ?
C23B C24B 1.527(3) . ?
C24B C25B 1.516(3) . ?
C25B C26B 1.531(2) . ?
C31B C32B 1.533(2) . ?
C31B C33B 1.534(2) . ?
C34B C36B 1.521(3) . ?
C34B C35B 1.531(3) . ?

loop_
_geom_torsion_atom_site_label_1
_geom_torsion_atom_site_label_2
_geom_torsion_atom_site_label_3
_geom_torsion_atom_site_label_4
_geom_torsion
_geom_torsion_site_symmetry_1
_geom_torsion_site_symmetry_2
_geom_torsion_site_symmetry_3
_geom_torsion_site_symmetry_4
_geom_torsion_publ_flag
C31A P1A C1A C6A 51.13(14) . . . . ?
C34A P1A C1A C6A -65.39(14) . . . . ?
B1A P1A C1A C6A 174.00(12) . . . . ?
C31A P1A C1A C2A -127.76(13) . . . . ?
C34A P1A C1A C2A 115.72(13) . . . . ?
B1A P1A C1A C2A -4.89(15) . . . . ?
C6A C1A C2A C3A 2.9(2) . . . . ?
P1A C1A C2A C3A -178.22(11) . . . . ?
C6A C1A C2A B2A -167.07(14) . . . . ?
P1A C1A C2A B2A 11.8(2) . . . . ?
C1A C2A C3A C4A -3.0(2) . . . . ?
B2A C2A C3A C4A 167.96(15) . . . . ?
C2A C3A C4A C5A 1.4(3) . . . . ?
C3A C4A C5A C6A 0.5(3) . . . . ?
C4A C5A C6A C1A -0.5(2) . . . . ?
C2A C1A C6A C5A -1.3(2) . . . . ?
P1A C1A C6A C5A 179.82(13) . . . . ?
C16A C11A C12A C13A 51.7(2) . . . . ?
B2A C11A C12A C13A -177.76(14) . . . . ?
C11A C12A C13A C14A -54.5(2) . . . . ?
C12A C13A C14A C15A 55.4(2) . . . . ?
C13A C14A C15A C16A -56.4(3) . . . . ?
C14A C15A C16A C11A 56.5(3) . . . . ?
C12A C11A C16A C15A -52.6(2) . . . . ?
B2A C11A C16A C15A 178.34(16) . . . . ?
C26A C21A C22A C23A 55.30(18) . . . . ?
B2A C21A C22A C23A -173.36(14) . . . . ?
C21A C22A C23A C24A -56.32(19) . . . . ?
C22A C23A C24A C25A 54.83(19) . . . . ?
C23A C24A C25A C26A -55.18(19) . . . . ?
C24A C25A C26A C21A 56.86(19) . . . . ?
C22A C21A C26A C25A -55.45(17) . . . . ?
B2A C21A C26A C25A 175.45(13) . . . . ?
C1A P1A C31A C32A 55.45(14) . . . . ?
C34A P1A C31A C32A 173.02(12) . . . . ?
B1A P1A C31A C32A -67.83(14) . . . . ?
C1A P1A C31A C33A 178.62(12) . . . . ?
C34A P1A C31A C33A -63.81(14) . . . . ?
B1A P1A C31A C33A 55.33(14) . . . . ?
C1A P1A C34A C36A 65.02(15) . . . . ?
C31A P1A C34A C36A -52.35(16) . . . . ?
B1A P1A C34A C36A -172.75(14) . . . . ?
C1A P1A C34A C35A -60.68(14) . . . . ?
C31A P1A C34A C35A -178.05(13) . . . . ?
B1A P1A C34A C35A 61.55(15) . . . . ?
B2A N1A B1A P1A -49.50(17) . . . . ?
B1A N1A B2A C2A 55.70(18) . . . . ?
B1A N1A B2A C11A 176.32(13) . . . . ?
B1A N1A B2A C21A -58.74(17) . . . . ?
C3A C2A B2A N1A 156.60(13) . . . . ?
C1A C2A B2A N1A -33.7(2) . . . . ?
C3A C2A B2A C11A 39.34(18) . . . . ?
C1A C2A B2A C11A -150.97(14) . . . . ?
C3A C2A B2A C21A -88.25(16) . . . . ?
C1A C2A B2A C21A 81.44(17) . . . . ?
C16A C11A B2A N1A 65.46(17) . . . . ?
C12A C11A B2A N1A -61.33(17) . . . . ?
C16A C11A B2A C2A -174.92(14) . . . . ?
C12A C11A B2A C2A 58.28(17) . . . . ?
C16A C11A B2A C21A -53.34(19) . . . . ?
C12A C11A B2A C21A 179.87(13) . . . . ?
C22A C21A B2A N1A -168.82(12) . . . . ?
C26A C21A B2A N1A -42.05(17) . . . . ?
C22A C21A B2A C2A 73.99(15) . . . . ?
C26A C21A B2A C2A -159.23(12) . . . . ?
C22A C21A B2A C11A -50.53(18) . . . . ?
C26A C21A B2A C11A 76.25(17) . . . . ?
C31B P1B C1B C6B 52.77(14) . . . . ?
C34B P1B C1B C6B -63.84(14) . . . . ?
B1B P1B C1B C6B 176.30(12) . . . . ?
C31B P1B C1B C2B -127.73(12) . . . . ?
C34B P1B C1B C2B 115.66(13) . . . . ?
B1B P1B C1B C2B -4.20(15) . . . . ?
C6B C1B C2B C3B 2.8(2) . . . . ?
P1B C1B C2B C3B -176.68(11) . . . . ?
C6B C1B C2B B2B -169.30(14) . . . . ?
P1B C1B C2B B2B 11.2(2) . . . . ?
C1B C2B C3B C4B -1.9(2) . . . . ?
B2B C2B C3B C4B 170.88(15) . . . . ?
C2B C3B C4B C5B 0.0(3) . . . . ?
C3B C4B C5B C6B 1.2(2) . . . . ?
C4B C5B C6B C1B -0.3(2) . . . . ?
C2B C1B C6B C5B -1.8(2) . . . . ?
P1B C1B C6B C5B 177.68(13) . . . . ?
C16B C11B C12B C13B -56.80(17) . . . . ?
B2B C11B C12B C13B 173.91(13) . . . . ?
C11B C12B C13B C14B 58.63(18) . . . . ?
C12B C13B C14B C15B -56.4(2) . . . . ?
C13B C14B C15B C16B 54.4(2) . . . . ?
C14B C15B C16B C11B -54.9(2) . . . . ?
C12B C11B C16B C15B 54.94(17) . . . . ?
B2B C11B C16B C15B -172.59(13) . . . . ?
C26B C21B C22B C23B 55.3(2) . . . . ?
B2B C21B C22B C23B -173.92(15) . . . . ?
C21B C22B C23B C24B -55.8(2) . . . . ?
C22B C23B C24B C25B 53.8(2) . . . . ?
C23B C24B C25B C26B -53.8(2) . . . . ?
C24B C25B C26B C21B 55.8(2) . . . . ?
C22B C21B C26B C25B -55.2(2) . . . . ?
B2B C21B C26B C25B 174.31(15) . . . . ?
C1B P1B C31B C32B 55.49(14) . . . . ?
C34B P1B C31B C32B 173.02(13) . . . . ?
B1B P1B C31B C32B -68.12(14) . . . . ?
C1B P1B C31B C33B 178.61(12) . . . . ?
C34B P1B C31B C33B -63.86(15) . . . . ?
B1B P1B C31B C33B 55.00(14) . . . . ?
C1B P1B C34B C36B 71.16(18) . . . . ?
C31B P1B C34B C36B -46.26(18) . . . . ?
B1B P1B C34B C36B -167.05(16) . . . . ?
C1B P1B C34B C35B -55.39(16) . . . . ?
C31B P1B C34B C35B -172.82(14) . . . . ?
B1B P1B C34B C35B 66.40(16) . . . . ?
B2B N1B B1B P1B -48.99(17) . . . . ?
B1B N1B B2B C21B 175.88(14) . . . . ?
B1B N1B B2B C2B 55.34(18) . . . . ?
B1B N1B B2B C11B -60.43(18) . . . . ?
C22B C21B B2B N1B -63.91(17) . . . . ?
C26B C21B B2B N1B 63.44(17) . . . . ?
C22B C21B B2B C2B 55.71(18) . . . . ?
C26B C21B B2B C2B -176.94(13) . . . . ?
C22B C21B B2B C11B 177.35(14) . . . . ?
C26B C21B B2B C11B -55.30(18) . . . . ?
C3B C2B B2B N1B 154.95(13) . . . . ?
C1B C2B B2B N1B -33.24(19) . . . . ?
C3B C2B B2B C21B 37.36(18) . . . . ?
C1B C2B B2B C21B -150.84(14) . . . . ?
C3B C2B B2B C11B -88.96(15) . . . . ?
C1B C2B B2B C11B 82.84(17) . . . . ?
C16B C11B B2B N1B -164.97(12) . . . . ?
C12B C11B B2B N1B -37.62(17) . . . . ?
C16B C11B B2B C21B -46.72(18) . . . . ?
C12B C11B B2B C21B 80.64(17) . . . . ?
C16B C11B B2B C2B 77.28(15) . . . . ?
C12B C11B B2B C2B -155.36(13) . . . . ?
